data_7232224
loop_
_publ_author_name
'Ren, Shanshan'
'Jiang, Wei'
'Wang, Qingwei'
'Li, Zhimin'
'Qiao, Yu'
'Che, Guangbo'

_publ_section_title
;
 Synthesis, structures and properties of six lanthanide complexes based on
 a 2-(2-carboxyphenyl)imidazo(4,5-f)-(1,10)phenanthroline ligand
;
_journal_issue 6
_journal_name_full 'RSC Advances'
_journal_page_first 3102
_journal_paper_doi 10.1039/C8RA09207A
_journal_volume 9
_journal_year 2019
_chemical_formula_moiety 'C24 H15 N4 O6 Tb'
_chemical_formula_sum 'C24 H15 N4 O6 Tb'
_chemical_formula_weight 614.32
_space_group_crystal_system triclinic
_space_group_IT_number 2
_space_group_name_Hall '-P 1'
_space_group_name_H-M_alt 'P -1'
_symmetry_space_group_name_Hall '-P 1'
_symmetry_space_group_name_H-M 'P -1'
_atom_sites_solution_hydrogens geom
_audit_creation_method SHELXL-2014/7
_audit_update_record
;
2018-12-24 deposited with the CCDC.
2019-01-14 downloaded from the CCDC.
;
_cell_angle_alpha 107.168(4)
_cell_angle_beta 93.018(5)
_cell_angle_gamma 100.793(4)
_cell_formula_units_Z 2
_cell_length_a 9.425(3)
_cell_length_b 9.631(3)
_cell_length_c 12.716(3)
_cell_measurement_reflns_used 1328
_cell_measurement_temperature 293(2)
_cell_measurement_theta_max 21.41
_cell_measurement_theta_min 2.21
_cell_volume 1076.1(5)
_computing_cell_refinement 'SMART (Bruker, 2002)'
_computing_data_collection 'SMART (Bruker, 2002)'
_computing_data_reduction 'SHELXL-2014/7 (Sheldrick, 2014)'
_computing_structure_refinement 'SHELXL-2014/7 (Sheldrick, 2014)'
_computing_structure_solution 'SHELXS-2014/7 (Sheldrick, 2014)'
_diffrn_ambient_temperature 293(2)
_diffrn_measured_fraction_theta_full 0.988
_diffrn_measured_fraction_theta_max 0.980
_diffrn_measurement_device_type 'CCD area detector'
_diffrn_measurement_method \w
_diffrn_radiation_type MoK\a
_diffrn_radiation_wavelength 0.71073
_diffrn_reflns_av_R_equivalents 0.0348
_diffrn_reflns_av_unetI/netI 0.0786
_diffrn_reflns_Laue_measured_fraction_full 0.988
_diffrn_reflns_Laue_measured_fraction_max 0.980
_diffrn_reflns_limit_h_max 9
_diffrn_reflns_limit_h_min -11
_diffrn_reflns_limit_k_max 11
_diffrn_reflns_limit_k_min -11
_diffrn_reflns_limit_l_max 15
_diffrn_reflns_limit_l_min -9
_diffrn_reflns_number 5842
_diffrn_reflns_point_group_measured_fraction_full 0.988
_diffrn_reflns_point_group_measured_fraction_max 0.980
_diffrn_reflns_theta_full 25.242
_diffrn_reflns_theta_max 26.077
_diffrn_reflns_theta_min 1.687
_diffrn_source 'fine-focus sealed tube'
_exptl_absorpt_coefficient_mu 3.338
_exptl_absorpt_correction_T_max 0.741
_exptl_absorpt_correction_T_min 0.677
_exptl_absorpt_correction_type multi-scan
_exptl_absorpt_process_details '(SADABS; Bruker, 2002)'
_exptl_crystal_colour colorless
_exptl_crystal_density_diffrn 1.896
_exptl_crystal_density_method 'not measured'
_exptl_crystal_description block
_exptl_crystal_F_000 600
_exptl_crystal_size_max 0.230
_exptl_crystal_size_mid 0.100
_exptl_crystal_size_min 0.090
_refine_diff_density_max 1.398
_refine_diff_density_min -1.484
_refine_diff_density_rms 0.184
_refine_ls_extinction_method none
_refine_ls_goodness_of_fit_ref 1.044
_refine_ls_hydrogen_treatment constr
_refine_ls_matrix_type full
_refine_ls_number_parameters 316
_refine_ls_number_reflns 4184
_refine_ls_number_restraints 0
_refine_ls_restrained_S_all 1.044
_refine_ls_R_factor_all 0.0654
_refine_ls_R_factor_gt 0.0509
_refine_ls_shift/su_max 0.001
_refine_ls_shift/su_mean 0.000
_refine_ls_structure_factor_coef Fsqd
_refine_ls_weighting_details 'w=1/[\s^2^(Fo^2^)+(0.0589P)^2^+0.2287P] where P=(Fo^2^+2Fc^2^)/3'
_refine_ls_weighting_scheme calc
_refine_ls_wR_factor_gt 0.1121
_refine_ls_wR_factor_ref 0.1213
_reflns_Friedel_coverage 0.000
_reflns_number_gt 3475
_reflns_number_total 4184
_reflns_threshold_expression 'I > 2\s(I)'
_cod_data_source_file c8ra09207a2.cif
_cod_data_source_block 5
_cod_database_code 7232224
_shelx_shelxl_version_number 2014/7
_shelx_space_group_comment
;
The symmetry employed for this shelxl refinement is uniquely defined
by the following loop, which should always be used as a source of
symmetry information in preference to the above space-group names.
They are only intended as comments.
;
_shelx_estimated_absorpt_t_min 0.514
_shelx_estimated_absorpt_t_max 0.753

loop_
_space_group_symop_operation_xyz
'x, y, z'
'-x, -y, -z'

loop_
_atom_site_label
_atom_site_type_symbol
_atom_site_fract_x
_atom_site_fract_y
_atom_site_fract_z
_atom_site_U_iso_or_equiv
_atom_site_adp_type
_atom_site_occupancy
_atom_site_site_symmetry_order
_atom_site_calc_flag
_atom_site_refinement_flags_posn
_atom_site_refinement_flags_adp
C6 C 1.2012(9) 0.8496(9) 0.5608(6) 0.0325(18) Uani 1 1 d . .
C7 C 1.1694(9) 0.8698(8) 0.6730(6) 0.0307(18) Uani 1 1 d . .
C8 C 1.1652(11) 1.0091(9) 0.7487(7) 0.042(2) Uani 1 1 d . .
H8 H 1.1854 1.0954 0.7284 0.050 Uiso 1 1 calc R U
C9 C 1.1304(11) 1.0143(9) 0.8530(7) 0.045(2) Uani 1 1 d . .
H9 H 1.1206 1.1034 0.9032 0.054 Uiso 1 1 calc R U
C10 C 1.1098(10) 0.8838(9) 0.8828(7) 0.0351(19) Uani 1 1 d . .
H10 H 1.0903 0.8900 0.9548 0.042 Uiso 1 1 calc R U
C11 C 1.1445(9) 0.7432(8) 0.7097(6) 0.0274(17) Uani 1 1 d . .
C12 C 1.1495(8) 0.5976(8) 0.6331(6) 0.0279(17) Uani 1 1 d . .
C1 C 1.1270(9) 0.3456(9) 0.6051(6) 0.0314(18) Uani 1 1 d . .
H1 H 1.1076 0.2647 0.6317 0.038 Uiso 1 1 calc R U
C2 C 1.1613(9) 0.3211(9) 0.4976(7) 0.0357(19) Uani 1 1 d . .
H2 H 1.1640 0.2255 0.4539 0.043 Uiso 1 1 calc R U
C3 C 1.1912(9) 0.4372(9) 0.4557(6) 0.0304(18) Uani 1 1 d . .
H3 H 1.2157 0.4223 0.3839 0.036 Uiso 1 1 calc R U
C4 C 1.1840(8) 0.5802(8) 0.5237(6) 0.0246(16) Uani 1 1 d . .
C5 C 1.2071(8) 0.7112(8) 0.4918(6) 0.0257(17) Uani 1 1 d . .
C13 C 1.2502(8) 0.8829(9) 0.4066(6) 0.0296(17) Uani 1 1 d . .
C14 C 1.3050(9) 0.9587(8) 0.3264(6) 0.0293(17) Uani 1 1 d . .
C15 C 1.4033(9) 1.0947(9) 0.3731(7) 0.037(2) Uani 1 1 d . .
H15 H 1.4207 1.1340 0.4498 0.045 Uiso 1 1 calc R U
C16 C 1.4746(10) 1.1719(10) 0.3105(8) 0.044(2) Uani 1 1 d . .
H16 H 1.5359 1.2641 0.3447 0.053 Uiso 1 1 calc R U
C17 C 1.4561(10) 1.1136(10) 0.1969(8) 0.045(2) Uani 1 1 d . .
H17 H 1.5087 1.1634 0.1541 0.054 Uiso 1 1 calc R U
C18 C 1.3590(10) 0.9810(9) 0.1474(7) 0.0352(19) Uani 1 1 d . .
H18 H 1.3466 0.9418 0.0705 0.042 Uiso 1 1 calc R U
C19 C 1.2778(9) 0.9029(8) 0.2101(6) 0.0290(17) Uani 1 1 d . .
C20 C 1.1651(8) 0.7670(8) 0.1448(6) 0.0258(16) Uani 1 1 d . .
C21 C 0.6217(9) 0.5261(10) 0.1578(7) 0.036(2) Uani 1 1 d . .
C22 C 0.4672(10) 0.5463(11) 0.1680(10) 0.062(3) Uani 1 1 d . .
H22A H 0.4513 0.5698 0.2455 0.075 Uiso 1 1 calc R U
H22B H 0.4555 0.6307 0.1442 0.075 Uiso 1 1 calc R U
C23 C 0.3537(10) 0.4149(13) 0.1029(8) 0.053(3) Uani 1 1 d . .
H23A H 0.3663 0.3302 0.1261 0.064 Uiso 1 1 calc R U
H23B H 0.3690 0.3922 0.0254 0.064 Uiso 1 1 calc R U
C24 C 0.1992(8) 0.4335(8) 0.1138(6) 0.0257(16) Uani 1 1 d . .
N3 N 1.2295(8) 0.9552(7) 0.5073(5) 0.0338(16) Uani 1 1 d . .
H3A H 1.2329 1.0490 0.5344 0.041 Uiso 1 1 calc R U
N4 N 1.2406(7) 0.7340(7) 0.3915(5) 0.0293(15) Uani 1 1 d . .
N2 N 1.1163(7) 0.7517(7) 0.8143(5) 0.0273(14) Uani 1 1 d . .
N1 N 1.1204(7) 0.4783(7) 0.6720(5) 0.0256(14) Uani 1 1 d . .
O2 O 1.1821(7) 0.7129(6) 0.0446(4) 0.0425(15) Uani 1 1 d . .
O1 O 1.0631(6) 0.7176(6) 0.1914(4) 0.0294(12) Uani 1 1 d . .
O4 O 0.7225(6) 0.6377(6) 0.1726(5) 0.0370(14) Uani 1 1 d . .
O3 O 0.6454(6) 0.3971(6) 0.1311(5) 0.0427(15) Uani 1 1 d . .
O5 O 0.1555(6) 0.4676(6) 0.2063(4) 0.0363(13) Uani 1 1 d . .
O6 O 0.1121(6) 0.4138(6) 0.0266(4) 0.0339(13) Uani 1 1 d . .
Tb Tb 0.90096(4) 0.48021(4) 0.12383(3) 0.02457(14) Uani 1 1 d . .

loop_
_atom_site_aniso_label
_atom_site_aniso_U_11
_atom_site_aniso_U_22
_atom_site_aniso_U_33
_atom_site_aniso_U_23
_atom_site_aniso_U_13
_atom_site_aniso_U_12
C6 0.037(5) 0.033(4) 0.024(4) 0.007(3) 0.000(3) 0.002(4)
C7 0.038(5) 0.026(4) 0.023(4) 0.005(3) -0.002(3) 0.001(3)
C8 0.067(7) 0.025(4) 0.028(5) 0.005(3) 0.001(4) 0.005(4)
C9 0.069(7) 0.030(5) 0.030(5) 0.001(4) 0.005(4) 0.008(4)
C10 0.046(5) 0.039(5) 0.022(4) 0.008(4) 0.007(4) 0.014(4)
C11 0.035(5) 0.026(4) 0.013(3) 0.000(3) -0.003(3) -0.003(3)
C12 0.025(4) 0.031(4) 0.025(4) 0.009(3) -0.003(3) 0.001(3)
C1 0.036(5) 0.030(4) 0.028(4) 0.012(3) -0.002(3) 0.003(4)
C2 0.034(5) 0.036(5) 0.033(5) 0.004(4) 0.002(4) 0.006(4)
C3 0.039(5) 0.032(4) 0.021(4) 0.008(3) 0.004(3) 0.009(4)
C4 0.027(4) 0.022(4) 0.025(4) 0.010(3) 0.006(3) 0.004(3)
C5 0.032(4) 0.026(4) 0.014(3) 0.004(3) -0.007(3) -0.002(3)
C13 0.026(4) 0.035(4) 0.024(4) 0.011(3) -0.001(3) -0.001(3)
C14 0.029(4) 0.025(4) 0.034(4) 0.014(3) 0.001(3) -0.001(3)
C15 0.038(5) 0.033(5) 0.030(5) 0.005(4) -0.011(4) -0.006(4)
C16 0.041(6) 0.034(5) 0.049(6) 0.014(4) -0.008(4) -0.007(4)
C17 0.041(5) 0.046(5) 0.053(6) 0.032(5) 0.007(4) -0.007(4)
C18 0.044(5) 0.039(5) 0.027(4) 0.019(4) 0.006(4) 0.005(4)
C19 0.030(4) 0.025(4) 0.029(4) 0.007(3) -0.001(3) 0.000(3)
C20 0.028(4) 0.020(4) 0.026(4) 0.006(3) -0.002(3) -0.001(3)
C21 0.021(4) 0.044(5) 0.041(5) 0.009(4) 0.009(4) 0.003(4)
C22 0.031(6) 0.046(6) 0.099(9) 0.008(6) 0.013(5) 0.003(5)
C23 0.029(5) 0.086(8) 0.038(5) 0.005(5) 0.002(4) 0.021(5)
C24 0.027(4) 0.027(4) 0.027(4) 0.013(3) 0.006(3) 0.006(3)
N3 0.055(5) 0.023(3) 0.023(3) 0.008(3) 0.008(3) 0.007(3)
N4 0.033(4) 0.033(4) 0.020(3) 0.009(3) 0.000(3) 0.003(3)
N2 0.029(4) 0.027(3) 0.024(3) 0.008(3) 0.005(3) 0.002(3)
N1 0.027(4) 0.028(3) 0.021(3) 0.009(3) 0.002(3) 0.003(3)
O2 0.047(4) 0.041(3) 0.025(3) 0.002(3) 0.003(3) -0.010(3)
O1 0.024(3) 0.029(3) 0.030(3) 0.008(2) -0.003(2) -0.005(2)
O4 0.031(3) 0.036(3) 0.041(3) 0.011(3) 0.001(3) 0.004(3)
O3 0.029(3) 0.033(3) 0.063(4) 0.015(3) 0.005(3) 0.000(3)
O5 0.034(3) 0.050(4) 0.025(3) 0.014(3) -0.001(2) 0.008(3)
O6 0.033(3) 0.044(3) 0.023(3) 0.010(2) 0.002(2) 0.006(3)
Tb 0.0216(2) 0.0292(2) 0.0208(2) 0.00815(14) 0.00201(13) -0.00040(14)

loop_
_atom_type_symbol
_atom_type_description
_atom_type_scat_dispersion_real
_atom_type_scat_dispersion_imag
_atom_type_scat_source
C C 0.0033 0.0016 'International Tables Vol C Tables 4.2.6.8 and 6.1.1.4'
H H 0.0000 0.0000 'International Tables Vol C Tables 4.2.6.8 and 6.1.1.4'
N N 0.0061 0.0033 'International Tables Vol C Tables 4.2.6.8 and 6.1.1.4'
O O 0.0106 0.0060 'International Tables Vol C Tables 4.2.6.8 and 6.1.1.4'
Tb Tb -0.1723 4.1537 'International Tables Vol C Tables 4.2.6.8 and 6.1.1.4'

loop_
_geom_angle_atom_site_label_1
_geom_angle_atom_site_label_2
_geom_angle_atom_site_label_3
_geom_angle
_geom_angle_site_symmetry_1
_geom_angle_site_symmetry_3
C5 C6 N3 111.0(7) . .
C5 C6 C7 120.7(7) . .
N3 C6 C7 128.3(7) . .
C8 C7 C11 118.5(7) . .
C8 C7 C6 123.5(7) . .
C11 C7 C6 117.9(7) . .
C9 C8 C7 118.3(8) . .
C9 C8 H8 120.8 . .
C7 C8 H8 120.8 . .
C8 C9 C10 119.2(8) . .
C8 C9 H9 120.4 . .
C10 C9 H9 120.4 . .
N2 C10 C9 123.9(7) . .
N2 C10 H10 118.1 . .
C9 C10 H10 118.1 . .
N2 C11 C7 122.2(6) . .
N2 C11 C12 118.2(6) . .
C7 C11 C12 119.6(6) . .
N1 C12 C4 121.1(7) . .
N1 C12 C11 117.2(7) . .
C4 C12 C11 121.7(6) . .
N1 C1 C2 123.5(7) . .
N1 C1 H1 118.3 . .
C2 C1 H1 118.3 . .
C3 C2 C1 120.0(8) . .
C3 C2 H2 120.0 . .
C1 C2 H2 120.0 . .
C2 C3 C4 118.5(7) . .
C2 C3 H3 120.7 . .
C4 C3 H3 120.7 . .
C3 C4 C12 118.5(6) . .
C3 C4 C5 125.6(7) . .
C12 C4 C5 115.9(6) . .
C6 C5 N4 104.9(6) . .
C6 C5 C4 124.1(7) . .
N4 C5 C4 131.0(6) . .
N3 C13 N4 112.2(6) . .
N3 C13 C14 122.9(7) . .
N4 C13 C14 123.9(7) . .
C15 C14 C19 117.8(7) . .
C15 C14 C13 115.0(7) . .
C19 C14 C13 126.9(7) . .
C16 C15 C14 122.6(8) . .
C16 C15 H15 118.7 . .
C14 C15 H15 118.7 . .
C15 C16 C17 120.1(8) . .
C15 C16 H16 120.0 . .
C17 C16 H16 120.0 . .
C16 C17 C18 119.2(8) . .
C16 C17 H17 120.4 . .
C18 C17 H17 120.4 . .
C17 C18 C19 121.7(8) . .
C17 C18 H18 119.1 . .
C19 C18 H18 119.1 . .
C14 C19 C18 118.3(7) . .
C14 C19 C20 125.7(7) . .
C18 C19 C20 115.9(7) . .
O1 C20 O2 124.9(7) . .
O1 C20 C19 119.4(7) . .
O2 C20 C19 115.7(7) . .
O3 C21 O4 121.4(8) . .
O3 C21 C22 119.0(8) . .
O4 C21 C22 119.5(8) . .
O3 C21 Tb 59.6(4) . .
O4 C21 Tb 61.8(4) . .
C22 C21 Tb 176.2(7) . .
C23 C22 C21 114.6(8) . .
C23 C22 H22A 108.6 . .
C21 C22 H22A 108.6 . .
C23 C22 H22B 108.6 . .
C21 C22 H22B 108.6 . .
H22A C22 H22B 107.6 . .
C22 C23 C24 115.0(8) . .
C22 C23 H23A 108.5 . .
C24 C23 H23A 108.5 . .
C22 C23 H23B 108.5 . .
C24 C23 H23B 108.5 . .
H23A C23 H23B 107.5 . .
O5 C24 O6 119.7(7) . .
O5 C24 C23 120.3(7) . .
O6 C24 C23 120.0(7) . .
O5 C24 Tb 62.6(4) . 1_455
O6 C24 Tb 57.2(4) . 1_455
C23 C24 Tb 176.2(6) . 1_455
C13 N3 C6 105.6(7) . .
C13 N3 H3A 127.2 . .
C6 N3 H3A 127.2 . .
C13 N4 C5 106.3(6) . .
C10 N2 C11 117.8(6) . .
C10 N2 Tb 122.9(5) . 2_766
C11 N2 Tb 119.1(5) . 2_766
C1 N1 C12 118.4(6) . .
C1 N1 Tb 120.9(5) . 2_766
C12 N1 Tb 119.8(5) . 2_766
C20 O2 Tb 146.9(5) . 2_765
C20 O1 Tb 126.8(5) . .
C21 O4 Tb 91.4(5) . .
C21 O3 Tb 93.7(5) . .
C24 O5 Tb 92.4(4) . 1_455
C24 O6 Tb 137.8(5) . 2_665
C24 O6 Tb 96.9(4) . 1_455
Tb O6 Tb 102.2(2) 2_665 1_455
O2 Tb O1 139.65(19) 2_765 .
O2 Tb O3 74.8(2) 2_765 .
O1 Tb O3 133.13(19) . .
O2 Tb O6 70.62(19) 2_765 2_665
O1 Tb O6 75.48(18) . 2_665
O3 Tb O6 99.6(2) . 2_665
O2 Tb O4 110.8(2) 2_765 .
O1 Tb O4 80.77(19) . .
O3 Tb O4 53.44(19) . .
O6 Tb O4 76.12(18) 2_665 .
O2 Tb O6 70.4(2) 2_765 1_655
O1 Tb O6 81.73(18) . 1_655
O3 Tb O6 143.9(2) . 1_655
O6 Tb O6 77.8(2) 2_665 1_655
O4 Tb O6 151.47(19) . 1_655
O2 Tb N1 137.25(19) 2_765 2_766
O1 Tb N1 82.81(18) . 2_766
O3 Tb N1 75.9(2) . 2_766
O6 Tb N1 145.18(19) 2_665 2_766
O4 Tb N1 73.74(19) . 2_766
O6 Tb N1 125.91(19) 1_655 2_766
O2 Tb N2 78.1(2) 2_765 2_766
O1 Tb N2 130.81(19) . 2_766
O3 Tb N2 75.3(2) . 2_766
O6 Tb N2 148.47(19) 2_665 2_766
O4 Tb N2 120.11(19) . 2_766
O6 Tb N2 88.34(19) 1_655 2_766
N1 Tb N2 64.80(19) 2_766 2_766
O2 Tb O5 111.6(2) 2_765 1_655
O1 Tb O5 67.02(18) . 1_655
O3 Tb O5 141.46(19) . 1_655
O6 Tb O5 118.56(18) 2_665 1_655
O4 Tb O5 137.58(18) . 1_655
O6 Tb O5 50.83(17) 1_655 1_655
N1 Tb O5 75.43(19) 2_766 1_655
N2 Tb O5 69.51(19) 2_766 1_655
O2 Tb C21 92.6(2) 2_765 .
O1 Tb C21 107.1(2) . .
O3 Tb C21 26.7(2) . .
O6 Tb C21 87.3(2) 2_665 .
O4 Tb C21 26.8(2) . .
O6 Tb C21 160.3(2) 1_655 .
N1 Tb C21 73.4(2) 2_766 .
N2 Tb C21 98.1(2) 2_766 .
O5 Tb C21 148.8(2) 1_655 .
O2 Tb C24 91.8(2) 2_765 1_655
O1 Tb C24 72.0(2) . 1_655
O3 Tb C24 152.3(2) . 1_655
O6 Tb C24 98.4(2) 2_665 1_655
O4 Tb C24 152.7(2) . 1_655
O6 Tb C24 25.86(18) 1_655 1_655
N1 Tb C24 100.3(2) 2_766 1_655
N2 Tb C24 78.4(2) 2_766 1_655
O5 Tb C24 24.98(18) 1_655 1_655
C21 Tb C24 173.7(2) . 1_655
O2 Tb Tb 64.62(14) 2_765 2_765
O1 Tb Tb 75.36(13) . 2_765
O3 Tb Tb 129.11(15) . 2_765
O6 Tb Tb 39.42(13) 2_665 2_765
O4 Tb Tb 114.74(13) . 2_765
O6 Tb Tb 38.36(12) 1_655 2_765
N1 Tb Tb 154.47(14) 2_766 2_765
N2 Tb Tb 121.49(14) 2_766 2_765
O5 Tb Tb 83.87(12) 1_655 2_765
C21 Tb Tb 125.57(18) . 2_765
C24 Tb Tb 60.56(14) 1_655 2_765

loop_
_geom_bond_atom_site_label_1
_geom_bond_atom_site_label_2
_geom_bond_distance
_geom_bond_site_symmetry_2
C6 C5 1.375(11) .
C6 N3 1.375(10) .
C6 C7 1.437(10) .
C7 C8 1.411(11) .
C7 C11 1.414(10) .
C8 C9 1.372(12) .
C8 H8 0.9300 .
C9 C10 1.399(11) .
C9 H9 0.9300 .
C10 N2 1.328(10) .
C10 H10 0.9300 .
C11 N2 1.352(9) .
C11 C12 1.463(10) .
C12 N1 1.368(9) .
C12 C4 1.414(10) .
C1 N1 1.324(10) .
C1 C2 1.383(11) .
C1 H1 0.9300 .
C2 C3 1.365(11) .
C2 H2 0.9300 .
C3 C4 1.410(10) .
C3 H3 0.9300 .
C4 C5 1.418(10) .
C5 N4 1.399(9) .
C13 N3 1.309(10) .
C13 N4 1.374(10) .
C13 C14 1.482(10) .
C14 C15 1.398(11) .
C14 C19 1.406(11) .
C15 C16 1.362(12) .
C15 H15 0.9300 .
C16 C17 1.375(13) .
C16 H16 0.9300 .
C17 C18 1.376(12) .
C17 H17 0.9300 .
C18 C19 1.412(11) .
C18 H18 0.9300 .
C19 C20 1.508(10) .
C20 O1 1.248(9) .
C20 O2 1.257(9) .
C21 O3 1.253(10) .
C21 O4 1.254(10) .
C21 C22 1.512(12) .
C21 Tb 2.785(8) .
C22 C23 1.487(14) .
C22 H22A 0.9700 .
C22 H22B 0.9700 .
C23 C24 1.509(11) .
C23 H23A 0.9700 .
C23 H23B 0.9700 .
C24 O5 1.240(9) .
C24 O6 1.289(9) .
C24 Tb 2.932(8) 1_455
N3 H3A 0.8600 .
N2 Tb 2.558(6) 2_766
N1 Tb 2.532(6) 2_766
O2 Tb 2.363(5) 2_765
O1 Tb 2.386(5) .
O4 Tb 2.455(6) .
O3 Tb 2.408(6) .
O5 Tb 2.605(6) 1_455
O6 Tb 2.427(5) 2_665
O6 Tb 2.483(6) 1_455
Tb O2 2.363(5) 2_765
Tb O6 2.427(5) 2_665
Tb O6 2.483(6) 1_655
Tb N1 2.532(6) 2_766
Tb N2 2.558(6) 2_766
Tb O5 2.605(6) 1_655
Tb C24 2.932(8) 1_655
Tb Tb 3.8220(10) 2_765
